data_2220461
loop_
_publ_author_name
'Ji, Lei'
'Fang, Qi'
'Fan, Jian-dong'

_publ_section_title
;
 6-Bromo-1-butylindoline-2,3-dione
;
_journal_coeditor_code CS2100
_journal_issue 1
_journal_name_full 'Acta Crystallographica Section E'
_journal_page_first o136
_journal_paper_doi 10.1107/S1600536808042098
_journal_volume 65
_journal_year 2009
_chemical_formula_iupac 'C12 H12 Br1 N1 O2'
_chemical_formula_moiety 'C12 H12 Br1 N1 O2'
_chemical_formula_sum 'C12 H12 Br N O2'
_chemical_formula_weight 282.14
_chemical_name_systematic
;
6-Bromo-1-butylindoline-2,3-dione
;
_space_group_IT_number 14
_symmetry_cell_setting monoclinic
_symmetry_space_group_name_Hall '-P 2ybc'
_symmetry_space_group_name_H-M 'P 1 21/c 1'
_atom_sites_solution_hydrogens difmap
_atom_sites_solution_primary direct
_atom_sites_solution_secondary difmap
_audit_creation_method SHELXL-97
_cell_angle_alpha 90.00
_cell_angle_beta 112.3400(10)
_cell_angle_gamma 90.00
_cell_formula_units_Z 8
_cell_length_a 13.3097(2)
_cell_length_b 11.8793(2)
_cell_length_c 16.2238(2)
_cell_measurement_reflns_used 3677
_cell_measurement_temperature 296(2)
_cell_measurement_theta_max 23.84
_cell_measurement_theta_min 2.19
_cell_volume 2372.62(6)
_computing_cell_refinement 'SAINT (Bruker, 2005)'
_computing_data_collection 'APEX2 (Bruker, 2005)'
_computing_data_reduction 'SAINT (Bruker, 2005)'
_computing_molecular_graphics 'SHELXTL (Sheldrick, 2008)'
_computing_publication_material 'WinGX (Farrugia, 1999)'
_computing_structure_refinement 'SHELXL97 (Sheldrick, 2008)'
_computing_structure_solution 'SHELXL97 (Sheldrick, 2008)'
_diffrn_ambient_temperature 296(2)
_diffrn_detector_area_resol_mean 10.0
_diffrn_measured_fraction_theta_full 1.000
_diffrn_measured_fraction_theta_max 1.000
_diffrn_measurement_device_type 'Bruker APEXII CCD'
_diffrn_measurement_method 'phi and omega scans'
_diffrn_radiation_monochromator graphite
_diffrn_radiation_source 'fine-focus sealed tube'
_diffrn_radiation_type MoK\a
_diffrn_radiation_wavelength 0.71073
_diffrn_reflns_av_R_equivalents 0.0755
_diffrn_reflns_av_sigmaI/netI 0.0933
_diffrn_reflns_limit_h_max 17
_diffrn_reflns_limit_h_min -16
_diffrn_reflns_limit_k_max 10
_diffrn_reflns_limit_k_min -15
_diffrn_reflns_limit_l_max 20
_diffrn_reflns_limit_l_min -20
_diffrn_reflns_number 16713
_diffrn_reflns_theta_full 26.99
_diffrn_reflns_theta_max 26.99
_diffrn_reflns_theta_min 1.65
_exptl_absorpt_coefficient_mu 3.449
_exptl_absorpt_correction_T_max 0.7442
_exptl_absorpt_correction_T_min 0.5263
_exptl_absorpt_correction_type multi-scan
_exptl_absorpt_process_details '(SADABS; Bruker, 2005)'
_exptl_crystal_colour orange
_exptl_crystal_density_diffrn 1.580
_exptl_crystal_density_method 'not measured'
_exptl_crystal_description plank
_exptl_crystal_F_000 1136
_exptl_crystal_size_max 0.374
_exptl_crystal_size_mid 0.134
_exptl_crystal_size_min 0.108
_refine_diff_density_max 0.39
_refine_diff_density_min -0.49
_refine_ls_extinction_coef 0.00147(12)
_refine_ls_extinction_expression Fc^*^=kFc[1+0.001xFc^2^\l^3^/sin(2\q)]^-1/4^
_refine_ls_extinction_method 'SHELXL97 (Sheldrick, 2008)'
_refine_ls_goodness_of_fit_ref 0.927
_refine_ls_hydrogen_treatment mixed
_refine_ls_matrix_type full
_refine_ls_number_parameters 364
_refine_ls_number_reflns 5170
_refine_ls_number_restraints 1
_refine_ls_restrained_S_all 0.928
_refine_ls_R_factor_all 0.1028
_refine_ls_R_factor_gt 0.0390
_refine_ls_shift/su_max 0.001
_refine_ls_shift/su_mean 0.000
_refine_ls_structure_factor_coef Fsqd
_refine_ls_weighting_details 'calc w=1/[\s^2^(Fo^2^)+(0.0158P)^2^] where P=(Fo^2^+2Fc^2^)/3'
_refine_ls_weighting_scheme calc
_refine_ls_wR_factor_gt 0.0647
_refine_ls_wR_factor_ref 0.0704
_reflns_number_gt 2424
_reflns_number_total 5170
_reflns_threshold_expression I>2\s(I)
_cod_data_source_file cs2100.cif
_cod_data_source_block I
_cod_original_sg_symbol_H-M 'P 21/c'
_cod_original_formula_sum 'C12 H12 Br1 N1 O2'
_cod_database_code 2220461
_cod_database_fobs_code 2220461

loop_
_symmetry_equiv_pos_as_xyz
'x, y, z'
'-x, y+1/2, -z+1/2'
'-x, -y, -z'
'x, -y-1/2, z-1/2'

loop_
_atom_site_type_symbol
_atom_site_label
_atom_site_fract_x
_atom_site_fract_y
_atom_site_fract_z
_atom_site_U_iso_or_equiv
_atom_site_adp_type
_atom_site_calc_flag
_atom_site_refinement_flags
_atom_site_occupancy
_atom_site_disorder_assembly
_atom_site_disorder_group
Br Br1 0.25474(2) 0.52247(4) 0.03130(3) 0.07546(17) Uani d . 1 . .
O O1 0.82928(15) 0.3064(2) 0.18511(13) 0.0649(7) Uani d . 1 . .
O O2 0.82426(16) 0.5497(2) 0.22161(15) 0.0682(7) Uani d . 1 . .
N N1 0.64300(18) 0.3303(3) 0.12570(15) 0.0448(7) Uani d . 1 . .
C C1 0.7490(2) 0.3648(3) 0.1675(2) 0.0477(9) Uani d . 1 . .
C C2 0.7445(2) 0.4919(3) 0.18633(19) 0.0475(9) Uani d . 1 . .
C C3 0.6286(2) 0.5203(3) 0.15321(19) 0.0431(9) Uani d . 1 . .
C C4 0.5754(3) 0.6195(4) 0.1517(2) 0.0519(10) Uani d . 1 . .
H H4 0.616(2) 0.688(3) 0.1810(18) 0.058(10) Uiso d . 1 . .
C C5 0.4628(3) 0.6193(4) 0.1150(2) 0.0535(10) Uani d . 1 . .
H H5 0.4240(19) 0.690(3) 0.1167(16) 0.047(9) Uiso d . 1 . .
C C6 0.4095(2) 0.5211(4) 0.0815(2) 0.0476(9) Uani d . 1 . .
C C7 0.4595(2) 0.4196(4) 0.0807(2) 0.0435(9) Uani d . 1 . .
H H7 0.4227(18) 0.351(2) 0.0576(16) 0.036(9) Uiso d . 1 . .
C C8 0.5720(2) 0.4213(3) 0.11826(18) 0.0382(8) Uani d . 1 . .
C C9 0.6102(3) 0.2182(3) 0.0965(3) 0.0504(10) Uani d . 1 . .
H H9A 0.538(2) 0.218(3) 0.040(2) 0.073(10) Uiso d . 1 . .
H H9B 0.659(2) 0.185(3) 0.081(2) 0.078(13) Uiso d . 1 . .
C C10 0.5921(3) 0.1458(4) 0.1651(3) 0.0640(11) Uani d U 1 . .
H H10B 0.537(2) 0.185(2) 0.1859(17) 0.052(9) Uiso d . 1 . .
H H10A 0.658(2) 0.147(3) 0.221(2) 0.070(11) Uiso d . 1 . .
C C11 0.5557(4) 0.0275(4) 0.1272(3) 0.0831(14) Uani d U 1 . .
H H11A 0.613(3) -0.012(3) 0.121(2) 0.100 Uiso d . 1 . .
H H11B 0.477(3) 0.032(3) 0.085(2) 0.100 Uiso d . 1 . .
C C12 0.5496(3) -0.0541(4) 0.1927(3) 0.1061(15) Uani d . 1 . .
H H12A 0.6201 -0.0628 0.2392 0.138(10) Uiso calc R 1 . .
H H12B 0.5253 -0.1253 0.1641 0.138(10) Uiso calc R 1 . .
H H12C 0.4993 -0.0276 0.2179 0.138(10) Uiso calc R 1 . .
Br Br2 0.25658(2) -0.10901(4) 0.09621(3) 0.07726(17) Uani d . 1 . .
O O3 -0.32733(16) -0.1957(2) 0.03877(14) 0.0728(8) Uani d . 1 . .
O O4 -0.30063(18) -0.2190(2) -0.13304(15) 0.0795(8) Uani d . 1 . .
N N2 -0.14314(18) -0.1581(2) 0.08915(16) 0.0493(7) Uani d . 1 . .
C C21 -0.2438(3) -0.1837(3) 0.0266(2) 0.0550(10) Uani d . 1 . .
C C22 -0.2278(3) -0.1969(3) -0.0632(2) 0.0538(9) Uani d . 1 . .
C C23 -0.1117(2) -0.1769(3) -0.0404(2) 0.0446(8) Uani d . 1 . .
C C24 -0.0483(3) -0.1808(3) -0.0900(3) 0.0552(10) Uani d . 1 . .
H H24 -0.084(2) -0.193(3) -0.1480(19) 0.060(11) Uiso d . 1 . .
C C25 0.0612(3) -0.1618(3) -0.0495(3) 0.0599(10) Uani d . 1 . .
H H25 0.1067(18) -0.164(2) -0.0805(16) 0.035(8) Uiso d . 1 . .
C C26 0.1047(2) -0.1379(3) 0.0399(2) 0.0513(9) Uani d . 1 . .
C C27 0.0439(2) -0.1332(3) 0.0925(2) 0.0501(10) Uani d . 1 . .
H H27 0.0727(17) -0.120(2) 0.1503(16) 0.034(9) Uiso d . 1 . .
C C28 -0.0653(2) -0.1544(3) 0.0505(2) 0.0443(8) Uani d . 1 . .
C C29 -0.1191(3) -0.1497(4) 0.1850(2) 0.0545(11) Uani d . 1 . .
H H29A -0.1731(19) -0.188(2) 0.1991(16) 0.045(9) Uiso d . 1 . .
H H29B -0.056(2) -0.198(3) 0.2144(19) 0.068(11) Uiso d . 1 . .
C C30 -0.1031(3) -0.0315(4) 0.2208(3) 0.0592(11) Uani d . 1 . .
H H30B -0.049(2) 0.010(3) 0.200(2) 0.077(11) Uiso d . 1 . .
H H30A -0.162(2) 0.016(3) 0.195(2) 0.067(12) Uiso d . 1 . .
C C31 -0.0728(4) -0.0318(4) 0.3219(3) 0.0771(13) Uani d . 1 . .
H H31B -0.002(3) -0.071(3) 0.355(2) 0.112(17) Uiso d . 1 . .
H H31A -0.133(3) -0.073(3) 0.333(2) 0.103(14) Uiso d . 1 . .
C C32 -0.0463(3) 0.0819(4) 0.3617(2) 0.0941(14) Uani d . 1 . .
H H32A 0.0122 0.1132 0.3483 0.129(9) Uiso calc R 1 . .
H H32B -0.0249 0.0766 0.4252 0.129(9) Uiso calc R 1 . .
H H32C -0.1090 0.1295 0.3376 0.129(9) Uiso calc R 1 . .

loop_
_atom_site_aniso_label
_atom_site_aniso_U_11
_atom_site_aniso_U_22
_atom_site_aniso_U_33
_atom_site_aniso_U_12
_atom_site_aniso_U_13
_atom_site_aniso_U_23
Br1 0.03753(19) 0.1118(4) 0.0741(3) 0.0122(2) 0.01790(17) 0.0168(3)
O1 0.0405(12) 0.082(2) 0.0631(16) 0.0147(13) 0.0090(11) -0.0007(14)
O2 0.0450(13) 0.081(2) 0.0662(16) -0.0181(13) 0.0076(12) -0.0127(15)
N1 0.0369(14) 0.046(2) 0.0473(17) -0.0027(15) 0.0110(12) -0.0079(17)
C1 0.0397(19) 0.060(3) 0.039(2) -0.0006(19) 0.0107(16) 0.001(2)
C2 0.0372(17) 0.062(3) 0.038(2) -0.0066(19) 0.0086(15) 0.003(2)
C3 0.0376(17) 0.049(3) 0.038(2) -0.0040(19) 0.0091(15) -0.005(2)
C4 0.056(2) 0.045(3) 0.051(2) -0.007(2) 0.0165(18) -0.006(2)
C5 0.053(2) 0.051(3) 0.056(2) 0.010(2) 0.0202(19) 0.002(2)
C6 0.0317(16) 0.069(3) 0.039(2) 0.006(2) 0.0095(15) 0.005(2)
C7 0.0361(18) 0.049(3) 0.042(2) -0.008(2) 0.0114(16) -0.003(2)
C8 0.0375(17) 0.044(2) 0.0305(18) 0.0009(18) 0.0100(14) 0.0031(18)
C9 0.052(2) 0.043(3) 0.053(3) 0.005(2) 0.016(2) -0.007(2)
C10 0.072(3) 0.050(3) 0.064(3) -0.009(2) 0.019(2) -0.004(3)
C11 0.087(3) 0.075(4) 0.077(3) -0.005(3) 0.020(3) 0.003(3)
C12 0.121(4) 0.080(4) 0.107(4) -0.018(3) 0.032(3) -0.006(4)
Br2 0.0453(2) 0.0909(4) 0.0969(3) 0.0008(2) 0.0285(2) -0.0097(3)
O3 0.0427(12) 0.090(2) 0.0790(17) -0.0143(13) 0.0160(12) -0.0119(15)
O4 0.0672(15) 0.094(2) 0.0514(16) -0.0202(15) -0.0066(13) -0.0106(16)
N2 0.0385(14) 0.070(2) 0.0342(16) -0.0056(14) 0.0078(12) -0.0067(16)
C21 0.048(2) 0.059(3) 0.049(2) -0.008(2) 0.0089(18) -0.010(2)
C22 0.055(2) 0.042(3) 0.052(2) -0.0093(19) 0.0065(18) -0.004(2)
C23 0.0489(19) 0.043(2) 0.036(2) -0.0037(17) 0.0100(17) -0.0023(19)
C24 0.072(3) 0.050(3) 0.036(2) -0.003(2) 0.012(2) -0.003(2)
C25 0.069(3) 0.063(3) 0.059(3) 0.007(2) 0.036(2) 0.003(2)
C26 0.0444(18) 0.050(3) 0.057(2) 0.0006(17) 0.0175(18) -0.001(2)
C27 0.0423(19) 0.064(3) 0.038(2) 0.0006(18) 0.0095(18) -0.006(2)
C28 0.0395(17) 0.050(2) 0.038(2) -0.0023(16) 0.0089(16) -0.0028(19)
C29 0.048(2) 0.070(3) 0.048(2) -0.007(2) 0.0202(19) -0.004(2)
C30 0.057(2) 0.064(3) 0.058(3) -0.006(2) 0.023(2) -0.008(3)
C31 0.103(4) 0.076(4) 0.065(3) -0.021(3) 0.046(3) -0.020(3)
C32 0.116(3) 0.101(4) 0.076(3) -0.027(3) 0.048(2) -0.029(3)

loop_
_atom_type_symbol
_atom_type_description
_atom_type_scat_dispersion_real
_atom_type_scat_dispersion_imag
_atom_type_scat_source
C C 0.0033 0.0016 'International Tables Vol C Tables 4.2.6.8 and 6.1.1.4'
H H 0.0000 0.0000 'International Tables Vol C Tables 4.2.6.8 and 6.1.1.4'
N N 0.0061 0.0033 'International Tables Vol C Tables 4.2.6.8 and 6.1.1.4'
O O 0.0106 0.0060 'International Tables Vol C Tables 4.2.6.8 and 6.1.1.4'
Br Br -0.2901 2.4595 'International Tables Vol C Tables 4.2.6.8 and 6.1.1.4'

loop_
_geom_angle_atom_site_label_1
_geom_angle_atom_site_label_2
_geom_angle_atom_site_label_3
_geom_angle_site_symmetry_1
_geom_angle_site_symmetry_3
_geom_angle
_geom_angle_publ_flag
C1 N1 C8 . . 110.0(3) ?
C1 N1 C9 . . 124.8(3) ?
C8 N1 C9 . . 125.3(3) ?
O1 C1 N1 . . 126.3(3) ?
O1 C1 C2 . . 127.4(3) ?
N1 C1 C2 . . 106.3(3) ?
O2 C2 C3 . . 130.8(4) ?
O2 C2 C1 . . 123.8(3) ?
C3 C2 C1 . . 105.5(3) ?
C4 C3 C8 . . 121.5(3) ?
C4 C3 C2 . . 132.0(3) ?
C8 C3 C2 . . 106.5(3) ?
C3 C4 C5 . . 118.2(4) ?
C3 C4 H4 . . 120.7(16) ?
C5 C4 H4 . . 120.8(16) ?
C6 C5 C4 . . 119.1(4) ?
C6 C5 H5 . . 122.6(15) ?
C4 C5 H5 . . 118.3(15) ?
C5 C6 C7 . . 124.8(3) ?
C5 C6 Br1 . . 118.4(3) ?
C7 C6 Br1 . . 116.8(3) ?
C6 C7 C8 . . 115.3(3) ?
C6 C7 H7 . . 125.2(15) ?
C8 C7 H7 . . 119.5(15) ?
C7 C8 C3 . . 121.1(3) ?
C7 C8 N1 . . 127.1(3) ?
C3 C8 N1 . . 111.8(3) ?
N1 C9 C10 . . 113.9(3) ?
N1 C9 H9A . . 110.8(17) ?
C10 C9 H9A . . 107.0(17) ?
N1 C9 H9B . . 111(2) ?
C10 C9 H9B . . 108(2) ?
H9A C9 H9B . . 106(3) ?
C9 C10 C11 . . 110.1(4) ?
C9 C10 H10B . . 108.8(16) ?
C11 C10 H10B . . 112.8(16) ?
C9 C10 H10A . . 109.7(18) ?
C11 C10 H10A . . 114.1(19) ?
H10B C10 H10A . . 101(2) ?
C12 C11 C10 . . 114.3(4) ?
C12 C11 H11A . . 91(3) ?
C10 C11 H11A . . 111(2) ?
C12 C11 H11B . . 101(2) ?
C10 C11 H11B . . 108(2) ?
H11A C11 H11B . . 129(3) ?
C11 C12 H12A . . 109.5 ?
C11 C12 H12B . . 109.5 ?
H12A C12 H12B . . 109.5 ?
C11 C12 H12C . . 109.5 ?
H12A C12 H12C . . 109.5 ?
H12B C12 H12C . . 109.5 ?
C21 N2 C28 . . 110.9(2) ?
C21 N2 C29 . . 123.9(3) ?
C28 N2 C29 . . 124.9(2) ?
O3 C21 N2 . . 127.2(3) ?
O3 C21 C22 . . 127.0(3) ?
N2 C21 C22 . . 105.7(3) ?
O4 C22 C23 . . 131.7(3) ?
O4 C22 C21 . . 123.5(3) ?
C23 C22 C21 . . 104.7(3) ?
C24 C23 C28 . . 120.3(3) ?
C24 C23 C22 . . 132.2(3) ?
C28 C23 C22 . . 107.4(3) ?
C23 C24 C25 . . 119.6(3) ?
C23 C24 H24 . . 115.6(18) ?
C25 C24 H24 . . 124.7(19) ?
C24 C25 C26 . . 119.0(3) ?
C24 C25 H25 . . 122.3(15) ?
C26 C25 H25 . . 118.7(15) ?
C25 C26 C27 . . 123.4(3) ?
C25 C26 Br2 . . 119.2(3) ?
C27 C26 Br2 . . 117.4(3) ?
C28 C27 C26 . . 116.3(3) ?
C28 C27 H27 . . 120.7(16) ?
C26 C27 H27 . . 123.0(16) ?
C27 C28 C23 . . 121.4(3) ?
C27 C28 N2 . . 127.3(3) ?
C23 C28 N2 . . 111.3(2) ?
N2 C29 C30 . . 114.5(3) ?
N2 C29 H29A . . 110.0(15) ?
C30 C29 H29A . . 111.5(17) ?
N2 C29 H29B . . 106.1(17) ?
C30 C29 H29B . . 112.8(18) ?
H29A C29 H29B . . 101(2) ?
C29 C30 C31 . . 110.6(4) ?
C29 C30 H30B . . 109.3(18) ?
C31 C30 H30B . . 115.0(17) ?
C29 C30 H30A . . 115(2) ?
C31 C30 H30A . . 109(2) ?
H30B C30 H30A . . 98(3) ?
C32 C31 C30 . . 112.8(4) ?
C32 C31 H31B . . 100(2) ?
C30 C31 H31B . . 113(2) ?
C32 C31 H31A . . 116(2) ?
C30 C31 H31A . . 107(2) ?
H31B C31 H31A . . 109(3) ?
C31 C32 H32A . . 109.5 ?
C31 C32 H32B . . 109.5 ?
H32A C32 H32B . . 109.5 ?
C31 C32 H32C . . 109.5 ?
H32A C32 H32C . . 109.5 ?
H32B C32 H32C . . 109.5 ?

loop_
_geom_bond_atom_site_label_1
_geom_bond_atom_site_label_2
_geom_bond_site_symmetry_2
_geom_bond_distance
_geom_bond_publ_flag
Br1 C6 . 1.906(3) n
O1 C1 . 1.214(3) n
O2 C2 . 1.210(3) n
N1 C1 . 1.375(3) y
N1 C8 . 1.411(4) y
N1 C9 . 1.425(4) y
C1 C2 . 1.545(4) y
C2 C3 . 1.468(4) n
C3 C4 . 1.370(4) n
C3 C8 . 1.395(4) n
C4 C5 . 1.387(4) ?
C4 H4 . 0.99(3) ?
C5 C6 . 1.366(4) ?
C5 H5 . 1.00(3) ?
C6 C7 . 1.379(4) ?
C7 C8 . 1.386(4) ?
C7 H7 . 0.95(3) ?
C9 C10 . 1.496(5) ?
C9 H9A . 1.05(3) ?
C9 H9B . 0.87(3) ?
C10 C11 . 1.536(6) ?
C10 H10B . 1.03(3) ?
C10 H10A . 0.99(3) ?
C11 C12 . 1.464(6) ?
C11 H11A . 0.94(4) ?
C11 H11B . 1.01(3) ?
C12 H12A . 0.9600 ?
C12 H12B . 0.9600 ?
C12 H12C . 0.9600 ?
Br2 C26 . 1.907(3) n
O3 C21 . 1.209(3) n
O4 C22 . 1.208(3) n
N2 C21 . 1.373(3) y
N2 C28 . 1.401(3) y
N2 C29 . 1.467(4) y
C21 C22 . 1.558(4) y
C22 C23 . 1.465(4) n
C23 C24 . 1.370(4) n
C23 C28 . 1.391(4) n
C24 C25 . 1.371(4) ?
C24 H24 . 0.89(3) ?
C25 C26 . 1.372(4) ?
C25 H25 . 0.92(2) ?
C26 C27 . 1.382(4) ?
C27 C28 . 1.374(4) ?
C27 H27 . 0.88(2) ?
C29 C30 . 1.503(5) ?
C29 H29A . 0.95(3) ?
C29 H29B . 0.98(3) ?
C30 C31 . 1.532(5) ?
C30 H30B . 1.04(3) ?
C30 H30A . 0.93(3) ?
C31 C32 . 1.481(5) ?
C31 H31B . 1.00(4) ?
C31 H31A . 1.01(4) ?
C32 H32A . 0.9600 ?
C32 H32B . 0.9600 ?
C32 H32C . 0.9600 ?

loop_
_geom_hbond_atom_site_label_D
_geom_hbond_atom_site_label_H
_geom_hbond_atom_site_label_A
_geom_hbond_site_symmetry_A
_geom_hbond_distance_DH
_geom_hbond_distance_HA
_geom_hbond_distance_DA
_geom_hbond_angle_DHA
C7 H7 O3 3 0.95(3) 2.44(3) 3.367(5) 165(2)

loop_
_geom_torsion_atom_site_label_1
_geom_torsion_atom_site_label_2
_geom_torsion_atom_site_label_3
_geom_torsion_atom_site_label_4
_geom_torsion_site_symmetry_1
_geom_torsion_site_symmetry_2
_geom_torsion_site_symmetry_3
_geom_torsion_site_symmetry_4
_geom_torsion
_geom_torsion_publ_flag
C8 N1 C1 O1 . . . . 179.0(3) ?
C9 N1 C1 O1 . . . . 0.6(5) ?
C8 N1 C1 C2 . . . . -1.6(3) ?
C9 N1 C1 C2 . . . . 180.0(3) ?
O1 C1 C2 O2 . . . . 0.6(5) ?
N1 C1 C2 O2 . . . . -178.8(3) ?
O1 C1 C2 C3 . . . . -179.3(3) ?
N1 C1 C2 C3 . . . . 1.3(3) ?
O2 C2 C3 C4 . . . . 0.2(6) ?
C1 C2 C3 C4 . . . . -180.0(3) ?
O2 C2 C3 C8 . . . . 179.6(3) ?
C1 C2 C3 C8 . . . . -0.5(3) ?
C8 C3 C4 C5 . . . . 0.7(5) ?
C2 C3 C4 C5 . . . . 180.0(3) ?
C3 C4 C5 C6 . . . . -0.5(5) ?
C4 C5 C6 C7 . . . . -0.2(5) ?
C4 C5 C6 Br1 . . . . -179.9(2) ?
C5 C6 C7 C8 . . . . 0.8(5) ?
Br1 C6 C7 C8 . . . . -179.6(2) ?
C6 C7 C8 C3 . . . . -0.6(4) ?
C6 C7 C8 N1 . . . . -179.6(3) ?
C4 C3 C8 C7 . . . . -0.1(5) ?
C2 C3 C8 C7 . . . . -179.6(3) ?
C4 C3 C8 N1 . . . . 179.1(3) ?
C2 C3 C8 N1 . . . . -0.4(3) ?
C1 N1 C8 C7 . . . . -179.6(3) ?
C9 N1 C8 C7 . . . . -1.2(5) ?
C1 N1 C8 C3 . . . . 1.3(3) ?
C9 N1 C8 C3 . . . . 179.7(3) ?
C1 N1 C9 C10 . . . . 89.8(4) ?
C8 N1 C9 C10 . . . . -88.3(4) ?
N1 C9 C10 C11 . . . . 179.3(3) ?
C9 C10 C11 C12 . . . . 172.4(4) ?
C28 N2 C21 O3 . . . . 178.2(4) ?
C29 N2 C21 O3 . . . . 5.0(6) ?
C28 N2 C21 C22 . . . . -0.5(4) ?
C29 N2 C21 C22 . . . . -173.6(3) ?
O3 C21 C22 O4 . . . . 1.8(6) ?
N2 C21 C22 O4 . . . . -179.6(3) ?
O3 C21 C22 C23 . . . . -178.2(3) ?
N2 C21 C22 C23 . . . . 0.4(3) ?
O4 C22 C23 C24 . . . . -2.7(7) ?
C21 C22 C23 C24 . . . . 177.3(4) ?
O4 C22 C23 C28 . . . . 179.8(4) ?
C21 C22 C23 C28 . . . . -0.2(4) ?
C28 C23 C24 C25 . . . . -0.3(5) ?
C22 C23 C24 C25 . . . . -177.6(4) ?
C23 C24 C25 C26 . . . . -0.8(5) ?
C24 C25 C26 C27 . . . . 0.8(6) ?
C24 C25 C26 Br2 . . . . -179.0(3) ?
C25 C26 C27 C28 . . . . 0.2(5) ?
Br2 C26 C27 C28 . . . . -180.0(2) ?
C26 C27 C28 C23 . . . . -1.3(5) ?
C26 C27 C28 N2 . . . . 177.9(3) ?
C24 C23 C28 C27 . . . . 1.4(5) ?
C22 C23 C28 C27 . . . . 179.3(3) ?
C24 C23 C28 N2 . . . . -177.9(3) ?
C22 C23 C28 N2 . . . . 0.0(4) ?
C21 N2 C28 C27 . . . . -179.0(3) ?
C29 N2 C28 C27 . . . . -5.9(5) ?
C21 N2 C28 C23 . . . . 0.3(4) ?
C29 N2 C28 C23 . . . . 173.4(3) ?
C21 N2 C29 C30 . . . . -106.6(4) ?
C28 N2 C29 C30 . . . . 81.2(4) ?
N2 C29 C30 C31 . . . . -177.1(3) ?
C29 C30 C31 C32 . . . . 174.8(4) ?
